data_1515589
loop_
_publ_author_name
'Chiu, Chien-Yang'
'Kim, Bumjung'
'Gorodetsky, Alon A.'
'Sattler, Wesley'
'Wei, Sujun'
'Sattler, Aaron'
'Steigerwald, Michael'
'Nuckolls, Colin'

_publ_section_title
;
 Shape-shifting in contorted dibenzotetrathienocoronenes
;
_journal_issue 8
_journal_name_full 'Chemical Science'
_journal_page_first 1480
_journal_paper_doi 10.1039/c1sc00156f
_journal_volume 2
_journal_year 2011
_chemical_formula_sum 'C58.33 H50.67 S4'
_chemical_formula_weight 879.90
_chemical_name_systematic
;
?
;
_space_group_IT_number 14
_symmetry_cell_setting monoclinic
_symmetry_space_group_name_Hall '-P 2ybc'
_symmetry_space_group_name_H-M 'P 1 21/c 1'
_atom_sites_solution_hydrogens geom
_atom_sites_solution_primary direct
_atom_sites_solution_secondary difmap
_audit_creation_method SHELXL-97
_cell_angle_alpha 90.00
_cell_angle_beta 94.4150(10)
_cell_angle_gamma 90.00
_cell_formula_units_Z 12
_cell_length_a 27.5560(11)
_cell_length_b 16.5467(7)
_cell_length_c 28.5253(12)
_cell_measurement_reflns_used 9364
_cell_measurement_temperature 125(2)
_cell_measurement_theta_max 30.50
_cell_measurement_theta_min 2.47
_cell_volume 12967.8(9)
_computing_cell_refinement 'Bruker SAINT'
_computing_data_collection 'Bruker APEX2'
_computing_data_reduction 'Bruker SAINT'
_computing_molecular_graphics 'Bruker SHELXTL'
_computing_publication_material 'Bruker SHELXTL'
_computing_structure_refinement 'SHELXL-97 (Sheldrick, 2008)'
_computing_structure_solution 'SHELXS-97 (Sheldrick, 2008)'
_diffrn_ambient_temperature 125(2)
_diffrn_measured_fraction_theta_full 0.999
_diffrn_measured_fraction_theta_max 0.999
_diffrn_measurement_device_type 'Bruker APEX-II CCD'
_diffrn_measurement_method '\f and \w scans'
_diffrn_radiation_monochromator graphite
_diffrn_radiation_source 'fine-focus sealed tube'
_diffrn_radiation_type MoK\a
_diffrn_radiation_wavelength 0.71073
_diffrn_reflns_av_R_equivalents 0.0556
_diffrn_reflns_av_sigmaI/netI 0.0456
_diffrn_reflns_limit_h_max 39
_diffrn_reflns_limit_h_min -39
_diffrn_reflns_limit_k_max 23
_diffrn_reflns_limit_k_min -23
_diffrn_reflns_limit_l_max 40
_diffrn_reflns_limit_l_min -40
_diffrn_reflns_number 207430
_diffrn_reflns_theta_full 30.54
_diffrn_reflns_theta_max 30.54
_diffrn_reflns_theta_min 1.42
_exptl_absorpt_coefficient_mu 0.262
_exptl_absorpt_correction_T_max 0.9593
_exptl_absorpt_correction_T_min 0.9070
_exptl_absorpt_correction_type empirical
_exptl_absorpt_process_details SADABS
_exptl_crystal_colour ORANGE
_exptl_crystal_density_diffrn 1.352
_exptl_crystal_density_method 'not measured'
_exptl_crystal_description BLOCK
_exptl_crystal_F_000 5576
_exptl_crystal_size_max 0.38
_exptl_crystal_size_mid 0.27
_exptl_crystal_size_min 0.16
_refine_diff_density_max 2.211
_refine_diff_density_min -1.415
_refine_diff_density_rms 0.093
_refine_ls_extinction_method none
_refine_ls_goodness_of_fit_ref 1.275
_refine_ls_hydrogen_treatment constr
_refine_ls_matrix_type full
_refine_ls_number_parameters 1697
_refine_ls_number_reflns 39675
_refine_ls_number_restraints 2179
_refine_ls_restrained_S_all 1.295
_refine_ls_R_factor_all 0.0997
_refine_ls_R_factor_gt 0.0626
_refine_ls_shift/su_max 0.032
_refine_ls_shift/su_mean 0.000
_refine_ls_structure_factor_coef Fsqd
_refine_ls_weighting_details 'calc w=1/[\s^2^(Fo^2^)+(0.0766P)^2^+5.8966P] where P=(Fo^2^+2Fc^2^)/3'
_refine_ls_weighting_scheme calc
_refine_ls_wR_factor_gt 0.1641
_refine_ls_wR_factor_ref 0.1847
_reflns_number_gt 27222
_reflns_number_total 39675
_reflns_threshold_expression >2sigma(I)
_cod_data_source_file c1sc00156f.txt
_cod_data_source_block fbu2s10
_cod_depositor_comments
;
The following automatic conversions were performed:

'_symmetry_cell_setting' value 'Monoclinic' changed to 'monoclinic'
according to
/usr/data/users/saulius/automatic-downloads/retrospective/RSC/lib/dictionaries/cif_core.dic
dictionary named 'cif_core.dic' version 2.4.2 from
2011-04-26.

'_exptl_absorpt_correction_type' value 'EMPIRICAL'
changed to 'empirical' according to
/usr/data/users/saulius/automatic-downloads/retrospective/RSC/lib/dictionaries/cif_core.dic
dictionary named 'cif_core.dic' version 2.4.2 from
2011-04-26.

'_refine_ls_hydrogen_treatment' value 'CONSTR' changed
to 'constr' according to
/usr/data/users/saulius/automatic-downloads/retrospective/RSC/lib/dictionaries/cif_core.dic
dictionary named 'cif_core.dic' version 2.4.2 from 2011-04-26.

Automatic conversion script
Id: cif_fix_values 2281 2013-09-26 08:29:07Z andrius 
;
_cod_original_sg_symbol_H-M P2(1)/c
_cod_database_code 1515589

loop_
_symmetry_equiv_pos_as_xyz
'x, y, z'
'-x, y+1/2, -z+1/2'
'-x, -y, -z'
'x, -y-1/2, z-1/2'

loop_
_atom_site_label
_atom_site_type_symbol
_atom_site_fract_x
_atom_site_fract_y
_atom_site_fract_z
_atom_site_U_iso_or_equiv
_atom_site_adp_type
_atom_site_occupancy
_atom_site_symmetry_multiplicity
_atom_site_calc_flag
_atom_site_refinement_flags
S101 S 0.42588(3) 0.42798(4) 1.10758(2) 0.02784(14) Uani 1 1 d U
S102 S 0.49978(2) 0.30418(4) 1.07715(2) 0.03087(15) Uani 1 1 d U
S103 S 0.31186(2) 0.28020(4) 0.75486(2) 0.02387(12) Uani 1 1 d U
S104 S 0.23342(2) 0.39314(4) 0.79056(2) 0.02346(12) Uani 1 1 d U
S201 S 0.03198(2) 0.69613(4) 0.43831(2) 0.02478(13) Uani 1 1 d U
S202 S 0.06881(2) 0.70507(4) 0.54166(2) 0.02518(13) Uani 1 1 d U
S203 S -0.27168(2) 0.59487(4) 0.63463(2) 0.02502(13) Uani 1 1 d U
S204 S -0.31305(2) 0.60572(4) 0.53332(2) 0.02768(14) Uani 1 1 d U
S302 S 0.12756(2) 0.47782(4) 0.65418(2) 0.02579(13) Uani 1 1 d U
S303 S -0.03341(2) 0.45492(4) 0.31141(2) 0.02558(13) Uani 1 1 d U
S402 S 0.33487(2) 0.66463(4) 1.03145(2) 0.02379(12) Uani 1 1 d U
S403 S 0.58174(2) 0.25283(4) 0.90855(2) 0.02305(12) Uani 1 1 d U
C101 C 0.37769(8) 0.31194(14) 0.98734(8) 0.0190(4) Uani 1 1 d U
C102 C 0.39271(8) 0.25663(14) 0.95262(8) 0.0183(4) Uani 1 1 d U
C103 C 0.36595(8) 0.25292(14) 0.90731(8) 0.0173(4) Uani 1 1 d U
C104 C 0.32396(8) 0.30333(13) 0.89749(8) 0.0173(4) Uani 1 1 d U
C105 C 0.30316(8) 0.34314(13) 0.93566(8) 0.0180(4) Uani 1 1 d U
C106 C 0.33010(8) 0.34848(14) 0.98098(8) 0.0191(4) Uani 1 1 d U
C107 C 0.40794(9) 0.32740(15) 1.02861(8) 0.0211(4) Uani 1 1 d U
C108 C 0.45366(9) 0.28732(15) 1.03340(8) 0.0223(5) Uani 1 1 d U
C109 C 0.46711(9) 0.22885(15) 1.00140(9) 0.0226(5) Uani 1 1 d U
C110 C 0.43430(8) 0.20826(14) 0.96175(8) 0.0200(4) Uani 1 1 d U
C111 C 0.44013(8) 0.13843(15) 0.93177(8) 0.0218(5) Uani 1 1 d U
C112 C 0.41318(8) 0.13462(14) 0.88735(8) 0.0209(4) Uani 1 1 d U
C113 C 0.38161(8) 0.20141(14) 0.87242(8) 0.0190(4) Uani 1 1 d U
C114 C 0.36383(8) 0.21543(14) 0.82458(8) 0.0196(4) Uani 1 1 d U
C115 C 0.32523(8) 0.26939(14) 0.81485(8) 0.0190(4) Uani 1 1 d U
C116 C 0.30221(8) 0.31014(14) 0.85109(8) 0.0178(4) Uani 1 1 d U
C117 C 0.26067(8) 0.36070(14) 0.84403(8) 0.0189(4) Uani 1 1 d U
C118 C 0.23798(8) 0.39452(14) 0.88156(8) 0.0196(4) Uani 1 1 d U
C119 C 0.25739(8) 0.38023(14) 0.92881(8) 0.0191(4) Uani 1 1 d U
C120 C 0.23242(9) 0.40256(14) 0.96965(8) 0.0207(4) Uani 1 1 d U
C121 C 0.25947(9) 0.41177(14) 1.01352(8) 0.0220(5) Uani 1 1 d U
C122 C 0.31118(9) 0.39345(14) 1.01727(8) 0.0212(4) Uani 1 1 d U
C123 C 0.34427(9) 0.41779(15) 1.05595(8) 0.0222(5) Uani 1 1 d U
C124 C 0.39141(9) 0.38518(15) 1.06067(8) 0.0225(5) Uani 1 1 d U
C125 C 0.53794(10) 0.23608(18) 1.05246(10) 0.0336(6) Uani 1 1 d DU
C126 C 0.51627(9) 0.20064(17) 1.01333(9) 0.0277(5) Uani 1 1 d U
H12A H 0.5318 0.1612 0.9955 0.033 Uiso 1 1 calc R
C127 C 0.46772(9) 0.06956(16) 0.94688(9) 0.0269(5) Uani 1 1 d U
H12B H 0.4862 0.0710 0.9764 0.032 Uiso 1 1 calc R
C128 C 0.46844(10) 0.00094(17) 0.92002(10) 0.0311(6) Uani 1 1 d U
H12C H 0.4877 -0.0440 0.9308 0.037 Uiso 1 1 calc R
C129 C 0.44103(10) -0.00308(16) 0.87700(10) 0.0300(6) Uani 1 1 d U
H12D H 0.4412 -0.0510 0.8587 0.036 Uiso 1 1 calc R
C130 C 0.41370(9) 0.06247(15) 0.86097(9) 0.0254(5) Uani 1 1 d U
H13A H 0.3949 0.0590 0.8317 0.030 Uiso 1 1 calc R
C131 C 0.38290(9) 0.18627(15) 0.78200(8) 0.0229(5) Uani 1 1 d U
H13B H 0.4095 0.1497 0.7818 0.027 Uiso 1 1 calc R
C132 C 0.35906(9) 0.21632(15) 0.74201(9) 0.0253(5) Uani 1 1 d DU
C133 C 0.19259(9) 0.45405(15) 0.81778(9) 0.0254(5) Uani 1 1 d DU
C134 C 0.19894(9) 0.44829(15) 0.86522(9) 0.0230(5) Uani 1 1 d U
H13C H 0.1796 0.4769 0.8858 0.028 Uiso 1 1 calc R
C135 C 0.18124(9) 0.40921(15) 0.96745(9) 0.0248(5) Uani 1 1 d U
H13D H 0.1629 0.4004 0.9383 0.030 Uiso 1 1 calc R
C136 C 0.15746(10) 0.42813(17) 1.00665(10) 0.0297(6) Uani 1 1 d U
H13E H 0.1230 0.4328 1.0045 0.036 Uiso 1 1 calc R
C137 C 0.18405(10) 0.44041(17) 1.04940(10) 0.0314(6) Uani 1 1 d U
H13F H 0.1677 0.4551 1.0763 0.038 Uiso 1 1 calc R
C138 C 0.23378(10) 0.43151(16) 1.05319(9) 0.0266(5) Uani 1 1 d U
H13G H 0.2513 0.4387 1.0829 0.032 Uiso 1 1 calc R
C139 C 0.33848(10) 0.47932(16) 1.09130(9) 0.0266(5) Uani 1 1 d U
H13H H 0.3090 0.5083 1.0937 0.032 Uiso 1 1 calc R
C140 C 0.37859(11) 0.49176(16) 1.12037(9) 0.0295(6) Uani 1 1 d DU
C141 C 0.59016(11) 0.2244(2) 1.07118(12) 0.0475(8) Uani 1 1 d DU
H14A H 0.5991 0.1673 1.0664 0.057 Uiso 1 1 calc R
H14B H 0.6110 0.2580 1.0522 0.057 Uiso 1 1 calc R
C142 C 0.60149(14) 0.2448(3) 1.12158(15) 0.0627(11) Uani 1 1 d DU
H14C H 0.5832 0.2080 1.1411 0.075 Uiso 1 1 calc R
H14D H 0.5904 0.3006 1.1273 0.075 Uiso 1 1 calc R
C143 C 0.65588(15) 0.2383(3) 1.13698(19) 0.0762(15) Uani 1 1 d DU
H14E H 0.6738 0.2765 1.1180 0.091 Uiso 1 1 calc R
H14F H 0.6609 0.2556 1.1702 0.091 Uiso 1 1 calc R
C144 C 0.67755(16) 0.1559(3) 1.13257(19) 0.0777(14) Uani 1 1 d DU
H14G H 0.7116 0.1567 1.1454 0.117 Uiso 1 1 calc R
H14H H 0.6760 0.1403 1.0993 0.117 Uiso 1 1 calc R
H14I H 0.6593 0.1169 1.1501 0.117 Uiso 1 1 calc R
C145 C 0.37063(11) 0.20185(17) 0.69228(9) 0.0307(6) Uani 1 1 d DU
H14J H 0.3415 0.1791 0.6745 0.037 Uiso 1 1 calc R
H14K H 0.3969 0.1610 0.6922 0.037 Uiso 1 1 calc R
C146 C 0.38656(10) 0.27740(17) 0.66694(9) 0.0289(5) Uani 1 1 d DU
H14L H 0.3918 0.2633 0.6340 0.035 Uiso 1 1 calc R
H14M H 0.3601 0.3179 0.6663 0.035 Uiso 1 1 calc R
C147 C 0.43299(11) 0.3150(2) 0.68980(11) 0.0390(7) Uani 1 1 d DU
H14N H 0.4274 0.3311 0.7224 0.047 Uiso 1 1 calc R
H14O H 0.4591 0.2739 0.6915 0.047 Uiso 1 1 calc R
C148 C 0.44983(16) 0.3882(3) 0.66360(14) 0.0650(12) Uani 1 1 d DU
H14P H 0.4795 0.4100 0.6801 0.098 Uiso 1 1 calc R
H14Q H 0.4243 0.4295 0.6621 0.098 Uiso 1 1 calc R
H14R H 0.4566 0.3724 0.6316 0.098 Uiso 1 1 calc R
C149 C 0.15808(10) 0.50776(17) 0.78874(10) 0.0317(6) Uani 1 1 d DU
H14S H 0.1339 0.5302 0.8091 0.038 Uiso 1 1 calc R
H14T H 0.1403 0.4749 0.7641 0.038 Uiso 1 1 calc R
C150 C 0.18351(12) 0.57732(18) 0.76549(10) 0.0379(7) Uani 1 1 d DU
H15A H 0.2079 0.5546 0.7454 0.046 Uiso 1 1 calc R
H15B H 0.1591 0.6070 0.7448 0.046 Uiso 1 1 calc R
C151 C 0.20882(15) 0.6366(2) 0.79970(13) 0.0523(9) Uani 1 1 d DU
H15C H 0.2335 0.6074 0.8204 0.063 Uiso 1 1 calc R
H15D H 0.1846 0.6599 0.8198 0.063 Uiso 1 1 calc R
C152 C 0.23356(16) 0.7047(3) 0.77480(18) 0.0704(12) Uani 1 1 d DU
H15E H 0.2470 0.7439 0.7981 0.106 Uiso 1 1 calc R
H15F H 0.2097 0.7315 0.7528 0.106 Uiso 1 1 calc R
H15G H 0.2599 0.6825 0.7575 0.106 Uiso 1 1 calc R
C153 C 0.38631(12) 0.55450(18) 1.15822(9) 0.0354(6) Uani 1 1 d DU
H15H H 0.3574 0.5901 1.1571 0.042 Uiso 1 1 calc R
H15I H 0.4146 0.5882 1.1515 0.042 Uiso 1 1 calc R
C154 C 0.3949(2) 0.5206(2) 1.20727(12) 0.0780(15) Uani 1 1 d DU
H15J H 0.4261 0.4906 1.2101 0.094 Uiso 1 1 calc R
H15K H 0.3684 0.4826 1.2135 0.094 Uiso 1 1 calc R
C155 C 0.3968(3) 0.5966(5) 1.24710(17) 0.137(3) Uani 1 1 d DU
H15L H 0.3743 0.6414 1.2375 0.164 Uiso 1 1 calc R
H15M H 0.3908 0.5777 1.2791 0.164 Uiso 1 1 calc R
C156 C 0.4427(3) 0.6154(5) 1.2430(2) 0.126(2) Uani 1 1 d DU
H15N H 0.4532 0.6558 1.2668 0.188 Uiso 1 1 calc R
H15O H 0.4463 0.6375 1.2116 0.188 Uiso 1 1 calc R
H15P H 0.4628 0.5668 1.2477 0.188 Uiso 1 1 calc R
C201 C -0.07905(8) 0.72042(13) 0.52362(8) 0.0181(4) Uani 1 1 d U
C202 C -0.08876(8) 0.72665(13) 0.57214(8) 0.0176(4) Uani 1 1 d U
C203 C -0.13727(8) 0.71216(13) 0.58562(8) 0.0176(4) Uani 1 1 d U
C204 C -0.17569(8) 0.69461(13) 0.55014(8) 0.0178(4) Uani 1 1 d U
C205 C -0.16798(8) 0.70835(14) 0.50138(8) 0.0182(4) Uani 1 1 d U
C206 C -0.11895(8) 0.71931(13) 0.48810(8) 0.0185(4) Uani 1 1 d U
C207 C -0.03044(8) 0.71862(14) 0.51081(8) 0.0192(4) Uani 1 1 d U
C208 C 0.00738(8) 0.71971(14) 0.54767(8) 0.0205(4) Uani 1 1 d U
C209 C -0.00184(8) 0.73259(14) 0.59481(8) 0.0200(4) Uani 1 1 d U
C210 C -0.05078(8) 0.74162(14) 0.60701(8) 0.0188(4) Uani 1 1 d U
C211 C -0.06407(9) 0.76636(14) 0.65310(8) 0.0204(4) Uani 1 1 d U
C212 C -0.11102(9) 0.74895(14) 0.66679(8) 0.0209(4) Uani 1 1 d U
C213 C -0.14619(8) 0.70999(14) 0.63340(8) 0.0194(4) Uani 1 1 d U
C214 C -0.18923(8) 0.67032(15) 0.64636(8) 0.0206(4) Uani 1 1 d U
C215 C -0.22532(8) 0.64870(14) 0.61127(8) 0.0199(4) Uani 1 1 d U
C216 C -0.22100(8) 0.66589(14) 0.56311(8) 0.0195(4) Uani 1 1 d U
C217 C -0.25789(8) 0.65174(15) 0.52648(8) 0.0216(5) Uani 1 1 d U
C218 C -0.25256(8) 0.67328(15) 0.47952(8) 0.0223(5) Uani 1 1 d U
C219 C -0.20725(9) 0.70634(15) 0.46706(8) 0.0212(4) Uani 1 1 d U
C220 C -0.19936(9) 0.73614(15) 0.42043(8) 0.0227(5) Uani 1 1 d U
C221 C -0.15138(9) 0.74460(15) 0.40698(8) 0.0237(5) Uani 1 1 d U
C222 C -0.11048(9) 0.72450(14) 0.44023(8) 0.0207(4) Uani 1 1 d U
C223 C -0.06179(9) 0.71294(14) 0.42726(8) 0.0213(4) Uani 1 1 d U
C224 C -0.02323(9) 0.71112(14) 0.46205(8) 0.0207(4) Uani 1 1 d U
C225 C 0.08268(9) 0.71356(16) 0.60166(9) 0.0262(5) Uani 1 1 d DU
C226 C 0.04278(9) 0.72840(15) 0.62524(9) 0.0225(5) Uani 1 1 d U
H22A H 0.0439 0.7354 0.6584 0.027 Uiso 1 1 calc R
C227 C -0.03274(9) 0.81484(15) 0.68332(8) 0.0242(5) Uani 1 1 d U
H22B H -0.0015 0.8289 0.6740 0.029 Uiso 1 1 calc R
C228 C -0.04679(10) 0.84192(16) 0.72594(9) 0.0280(5) Uani 1 1 d U
H22C H -0.0254 0.8747 0.7455 0.034 Uiso 1 1 calc R
C229 C -0.09223(10) 0.82126(16) 0.74032(9) 0.0275(5) Uani 1 1 d U
H22D H -0.1013 0.8382 0.7702 0.033 Uiso 1 1 calc R
C230 C -0.12424(9) 0.77614(16) 0.71124(8) 0.0254(5) Uani 1 1 d U
H23A H -0.1555 0.7632 0.7211 0.030 Uiso 1 1 calc R
C231 C -0.20028(9) 0.64022(16) 0.69199(9) 0.0245(5) Uani 1 1 d U
H23B H -0.1801 0.6489 0.7200 0.029 Uiso 1 1 calc R
C232 C -0.24275(9) 0.59826(17) 0.69029(9) 0.0279(5) Uani 1 1 d DU
C233 C -0.33006(9) 0.61289(17) 0.47424(9) 0.0281(5) Uani 1 1 d DU
C234 C -0.29570(9) 0.64963(16) 0.44891(9) 0.0264(5) Uani 1 1 d U
H23C H -0.2993 0.6586 0.4159 0.032 Uiso 1 1 calc R
C235 C -0.23831(10) 0.76436(16) 0.38928(9) 0.0282(5) Uani 1 1 d U
H23E H -0.2707 0.7612 0.3985 0.034 Uiso 1 1 calc R
C236 C -0.23012(11) 0.79621(18) 0.34598(9) 0.0345(6) Uani 1 1 d U
H23F H -0.2568 0.8124 0.3250 0.041 Uiso 1 1 calc R
C237 C -0.18258(12) 0.80473(19) 0.33292(9) 0.0369(7) Uani 1 1 d U
H23G H -0.1769 0.8273 0.3032 0.044 Uiso 1 1 calc R
C238 C -0.14421(11) 0.78050(17) 0.36303(9) 0.0309(6) Uani 1 1 d U
H23H H -0.1120 0.7880 0.3542 0.037 Uiso 1 1 calc R
C239 C -0.04489(9) 0.69822(15) 0.38097(9) 0.0238(5) Uani 1 1 d U
H23I H -0.0659 0.6958 0.3530 0.029 Uiso 1 1 calc R
C240 C 0.00429(10) 0.68835(15) 0.38213(9) 0.0259(5) Uani 1 1 d DU
C241 C 0.13453(10) 0.70352(18) 0.62116(11) 0.0350(6) Uani 1 1 d DU
H24A H 0.1478 0.6534 0.6081 0.042 Uiso 1 1 calc R
H24B H 0.1350 0.6968 0.6557 0.042 Uiso 1 1 calc R
C242 C 0.16732(11) 0.7733(2) 0.61058(15) 0.0519(9) Uani 1 1 d DU
H24C H 0.1572 0.8217 0.6277 0.062 Uiso 1 1 calc R
H24D H 0.1631 0.7854 0.5765 0.062 Uiso 1 1 calc R
C243 C 0.22092(12) 0.7568(3) 0.62413(19) 0.0733(14) Uani 1 1 d DU
H24E H 0.2390 0.8086 0.6257 0.088 Uiso 1 1 calc R
H24F H 0.2244 0.7316 0.6557 0.088 Uiso 1 1 calc R
C244 C 0.24273(19) 0.7011(3) 0.5888(2) 0.0932(18) Uani 1 1 d DU
H24G H 0.2783 0.7026 0.5936 0.140 Uiso 1 1 calc R
H24H H 0.2326 0.7192 0.5568 0.140 Uiso 1 1 calc R
H24I H 0.2313 0.6458 0.5932 0.140 Uiso 1 1 calc R
C245 C -0.26321(11) 0.5521(2) 0.73003(11) 0.0403(7) Uani 1 1 d DU
H24J H -0.2975 0.5372 0.7212 0.048 Uiso 1 1 calc R
H24K H -0.2624 0.5866 0.7585 0.048 Uiso 1 1 calc R
C246 C -0.23195(16) 0.4732(2) 0.74086(12) 0.0541(9) Uani 1 1 d DU
H24L H -0.2349 0.4376 0.7129 0.065 Uiso 1 1 calc R
H24M H -0.1973 0.4886 0.7465 0.065 Uiso 1 1 calc R
C247 C -0.24699(19) 0.4263(2) 0.78287(14) 0.0649(11) Uani 1 1 d DU
H24N H -0.2813 0.4093 0.7767 0.078 Uiso 1 1 calc R
H24O H -0.2269 0.3768 0.7865 0.078 Uiso 1 1 calc R
C248 C -0.2420(2) 0.4728(3) 0.82820(14) 0.0713(13) Uani 1 1 d DU
H24P H -0.2437 0.4354 0.8547 0.107 Uiso 1 1 calc R
H24Q H -0.2685 0.5123 0.8286 0.107 Uiso 1 1 calc R
H24R H -0.2107 0.5010 0.8309 0.107 Uiso 1 1 calc R
C249 C -0.37775(10) 0.5772(2) 0.45549(10) 0.0391(7) Uani 1 1 d DU
H24S H -0.3966 0.6187 0.4369 0.047 Uiso 1 1 calc R
H24T H -0.3967 0.5617 0.4822 0.047 Uiso 1 1 calc R
C250 C -0.37134(14) 0.5041(2) 0.42506(14) 0.0585(10) Uani 1 1 d DU
H25A H -0.3570 0.5217 0.3960 0.070 Uiso 1 1 calc R
H25B H -0.4038 0.4810 0.4159 0.070 Uiso 1 1 calc R
C251 C -0.33895(16) 0.4372(2) 0.44846(15) 0.0617(10) Uani 1 1 d DU
H25C H -0.3363 0.3928 0.4256 0.074 Uiso 1 1 calc R
H25D H -0.3059 0.4594 0.4558 0.074 Uiso 1 1 calc R
C252 C -0.3562(2) 0.4039(3) 0.49125(17) 0.0846(15) Uani 1 1 d DU
H25E H -0.3381 0.3544 0.4998 0.127 Uiso 1 1 calc R
H25F H -0.3909 0.3914 0.4861 0.127 Uiso 1 1 calc R
H25G H -0.3511 0.4434 0.5167 0.127 Uiso 1 1 calc R
C253 C 0.03362(10) 0.67203(18) 0.34080(9) 0.0320(6) Uani 1 1 d DU
H25H H 0.0383 0.6129 0.3382 0.038 Uiso 1 1 calc R
H25I H 0.0146 0.6901 0.3119 0.038 Uiso 1 1 calc R
C254 C 0.08152(16) 0.7113(3) 0.34295(15) 0.0733(14) Uani 1 1 d DU
H25J H 0.0999 0.6958 0.3728 0.088 Uiso 1 1 calc R
H25K H 0.0768 0.7706 0.3436 0.088 Uiso 1 1 calc R
C255 C 0.11392(16) 0.6892(3) 0.29984(14) 0.0648(11) Uani 1 1 d DU
H25L H 0.1483 0.7052 0.3069 0.078 Uiso 1 1 calc R
H25M H 0.1125 0.6306 0.2927 0.078 Uiso 1 1 calc R
C256 C 0.09153(16) 0.7355(3) 0.26177(18) 0.0765(13) Uani 1 1 d DU
H25N H 0.1084 0.7254 0.2333 0.115 Uiso 1 1 calc R
H25O H 0.0936 0.7931 0.2696 0.115 Uiso 1 1 calc R
H25P H 0.0573 0.7198 0.2563 0.115 Uiso 1 1 calc R
C302 C 0.05241(9) 0.49804(13) 0.50831(8) 0.0183(4) Uani 1 1 d U
C303 C 0.03012(9) 0.49329(13) 0.46091(8) 0.0186(4) Uani 1 1 d U
C304 C -0.02197(8) 0.49616(13) 0.45284(7) 0.0184(4) Uani 1 1 d U
C308 C 0.09473(9) 0.49321(14) 0.60046(8) 0.0212(5) Uani 1 1 d U
C309 C 0.12470(9) 0.48710(14) 0.56335(8) 0.0203(4) Uani 1 1 d U
C310 C 0.10343(9) 0.49743(14) 0.51612(8) 0.0189(4) Uani 1 1 d U
C311 C 0.13282(9) 0.51171(14) 0.47705(8) 0.0206(4) Uani 1 1 d U
C312 C 0.11104(9) 0.50407(14) 0.43029(8) 0.0205(4) Uani 1 1 d U
C313 C 0.05964(9) 0.48592(14) 0.42283(8) 0.0198(4) Uani 1 1 d U
C314 C 0.03663(9) 0.46767(14) 0.37722(8) 0.0214(5) Uani 1 1 d U
C315 C -0.01368(9) 0.47569(14) 0.36956(8) 0.0211(4) Uani 1 1 d U
C316 C -0.04393(9) 0.49332(14) 0.40629(8) 0.0201(4) Uani 1 1 d U
C325 C 0.18062(9) 0.46029(15) 0.62750(9) 0.0248(5) Uani 1 1 d DU
C326 C 0.17405(9) 0.46697(15) 0.57983(9) 0.0239(5) Uani 1 1 d U
H32A H 0.1994 0.4592 0.5595 0.029 Uiso 1 1 calc R
C327 C 0.18112(9) 0.54034(15) 0.48345(9) 0.0252(5) Uani 1 1 d U
H32B H 0.1955 0.5475 0.5145 0.030 Uiso 1 1 calc R
C328 C 0.20813(10) 0.55821(16) 0.44611(10) 0.0288(5) Uani 1 1 d U
H32C H 0.2409 0.5760 0.4515 0.035 Uiso 1 1 calc R
C329 C 0.18708(10) 0.55008(16) 0.40036(9) 0.0282(5) Uani 1 1 d U
H32D H 0.2055 0.5620 0.3744 0.034 Uiso 1 1 calc R
C330 C 0.13959(9) 0.52477(15) 0.39283(9) 0.0251(5) Uani 1 1 d U
H33A H 0.1254 0.5210 0.3615 0.030 Uiso 1 1 calc R
C331 C 0.05767(10) 0.43845(15) 0.33545(8) 0.0249(5) Uani 1 1 d U
H33B H 0.0914 0.4273 0.3344 0.030 Uiso 1 1 calc R
C332 C 0.02475(10) 0.42851(16) 0.29801(8) 0.0259(5) Uani 1 1 d DU
C341 C 0.22739(10) 0.44375(17) 0.65683(9) 0.0305(6) Uani 1 1 d DU
H34C H 0.2448 0.3987 0.6425 0.037 Uiso 1 1 calc R
H34D H 0.2197 0.4266 0.6887 0.037 Uiso 1 1 calc R
C342 C 0.26030(10) 0.51686(19) 0.66090(10) 0.0338(6) Uani 1 1 d DU
H34E H 0.2415 0.5632 0.6719 0.041 Uiso 1 1 calc R
H34F H 0.2703 0.5305 0.6292 0.041 Uiso 1 1 calc R
C343 C 0.30595(11) 0.5062(2) 0.69409(11) 0.0411(7) Uani 1 1 d DU
H34G H 0.2962 0.4919 0.7257 0.049 Uiso 1 1 calc R
H34H H 0.3253 0.4608 0.6828 0.049 Uiso 1 1 calc R
C344 C 0.33732(13) 0.5807(3) 0.69787(13) 0.0552(10) Uani 1 1 d DU
H34I H 0.3659 0.5705 0.7197 0.083 Uiso 1 1 calc R
H34J H 0.3186 0.6258 0.7095 0.083 Uiso 1 1 calc R
H34K H 0.3479 0.5943 0.6668 0.083 Uiso 1 1 calc R
C345 C 0.03274(11) 0.39322(17) 0.25047(9) 0.0321(6) Uani 1 1 d DU
H34A H 0.0411 0.3353 0.2545 0.038 Uiso 1 1 calc R
H34B H 0.0018 0.3965 0.2304 0.038 Uiso 1 1 calc R
C346 C 0.07205(11) 0.43387(19) 0.22526(10) 0.0365(6) Uani 1 1 d DU
H34L H 0.0789 0.4008 0.1976 0.044 Uiso 1 1 calc R
H34M H 0.1022 0.4358 0.2465 0.044 Uiso 1 1 calc R
C347 C 0.05934(11) 0.51900(19) 0.20883(10) 0.0357(6) Uani 1 1 d DU
H34N H 0.0547 0.5530 0.2367 0.043 Uiso 1 1 calc R
H34O H 0.0280 0.5176 0.1893 0.043 Uiso 1 1 calc R
C348 C 0.09773(13) 0.5582(3) 0.18045(13) 0.0534(9) Uani 1 1 d DU
H34P H 0.0867 0.6121 0.1702 0.080 Uiso 1 1 calc R
H34Q H 0.1027 0.5248 0.1529 0.080 Uiso 1 1 calc R
H34R H 0.1284 0.5628 0.2001 0.080 Uiso 1 1 calc R
C402 C 0.45341(8) 0.51199(13) 0.97452(8) 0.0168(4) Uani 1 1 d U
C403 C 0.48769(8) 0.45557(13) 0.95703(8) 0.0168(4) Uani 1 1 d U
C404 C 0.53401(8) 0.44350(13) 0.98294(8) 0.0170(4) Uani 1 1 d U
C408 C 0.38448(8) 0.61327(14) 1.01163(8) 0.0202(4) Uani 1 1 d U
C409 C 0.37084(8) 0.56646(14) 0.97216(8) 0.0195(4) Uani 1 1 d U
C410 C 0.40735(8) 0.52233(13) 0.95000(8) 0.0189(4) Uani 1 1 d U
C411 C 0.39960(8) 0.49253(14) 0.90232(8) 0.0192(4) Uani 1 1 d U
C412 C 0.43368(8) 0.43837(14) 0.88457(8) 0.0190(4) Uani 1 1 d U
C413 C 0.47546(8) 0.41245(14) 0.91516(8) 0.0182(4) Uani 1 1 d U
C414 C 0.50597(8) 0.34644(14) 0.90352(8) 0.0190(4) Uani 1 1 d U
C415 C 0.55138(8) 0.33660(14) 0.92828(8) 0.0187(4) Uani 1 1 d U
C416 C 0.56757(8) 0.38735(14) 0.96635(8) 0.0185(4) Uani 1 1 d U
C425 C 0.29519(8) 0.61794(15) 0.98970(9) 0.0243(5) Uani 1 1 d DU
C426 C 0.31884(8) 0.56863(15) 0.96126(9) 0.0234(5) Uani 1 1 d U
H42A H 0.3027 0.5383 0.9364 0.028 Uiso 1 1 calc R
C427 C 0.36185(9) 0.52302(15) 0.87057(9) 0.0247(5) Uani 1 1 d U
H42B H 0.3396 0.5611 0.8816 0.030 Uiso 1 1 calc R
C428 C 0.35651(10) 0.49911(16) 0.82434(9) 0.0275(5) Uani 1 1 d U
H42C H 0.3301 0.5190 0.8042 0.033 Uiso 1 1 calc R
C429 C 0.38977(10) 0.44590(16) 0.80699(9) 0.0272(5) Uani 1 1 d U
H42D H 0.3862 0.4292 0.7750 0.033 Uiso 1 1 calc R
C430 C 0.42812(9) 0.41732(15) 0.83642(9) 0.0240(5) Uani 1 1 d U
H43A H 0.4514 0.3826 0.8240 0.029 Uiso 1 1 calc R
C431 C 0.49649(9) 0.28205(14) 0.87014(8) 0.0217(5) Uani 1 1 d U
H43B H 0.4671 0.2779 0.8506 0.026 Uiso 1 1 calc R
C432 C 0.53336(9) 0.22771(15) 0.86907(8) 0.0227(5) Uani 1 1 d DU
C441 C 0.24137(9) 0.63324(17) 0.98829(10) 0.0286(5) Uani 1 1 d DU
H44A H 0.2322 0.6429 1.0207 0.034 Uiso 1 1 calc R
H44B H 0.2239 0.5844 0.9762 0.034 Uiso 1 1 calc R
C442 C 0.22532(10) 0.70497(19) 0.95775(14) 0.0449(8) Uani 1 1 d DU
H44C H 0.2336 0.6945 0.9251 0.054 Uiso 1 1 calc R
H44D H 0.2436 0.7534 0.9693 0.054 Uiso 1 1 calc R
C443 C 0.17073(10) 0.72242(19) 0.95741(15) 0.0476(9) Uani 1 1 d DU
H44E H 0.1629 0.7358 0.9898 0.057 Uiso 1 1 calc R
H44F H 0.1630 0.7704 0.9375 0.057 Uiso 1 1 calc R
C444 C 0.13927(11) 0.6540(2) 0.93977(13) 0.0453(8) Uani 1 1 d DU
H44G H 0.1051 0.6713 0.9373 0.068 Uiso 1 1 calc R
H44H H 0.1434 0.6085 0.9617 0.068 Uiso 1 1 calc R
H44I H 0.1486 0.6373 0.9087 0.068 Uiso 1 1 calc R
C445 C 0.53441(9) 0.15270(16) 0.83961(9) 0.0278(5) Uani 1 1 d DU
H44J H 0.5060 0.1186 0.8457 0.033 Uiso 1 1 calc R
H44K H 0.5642 0.1216 0.8494 0.033 Uiso 1 1 calc R
C446 C 0.53346(11) 0.16950(19) 0.78744(10) 0.0372(7) Uani 1 1 d DU
H44L H 0.5648 0.1944 0.7805 0.045 Uiso 1 1 calc R
H44M H 0.5073 0.2091 0.7788 0.045 Uiso 1 1 calc R
C447 C 0.52505(13) 0.0943(2) 0.75695(12) 0.0533(10) Uani 1 1 d DU
H44N H 0.5497 0.0530 0.7671 0.064 Uiso 1 1 calc R
H44O H 0.4926 0.0717 0.7619 0.064 Uiso 1 1 calc R
C448 C 0.5280(2) 0.1112(3) 0.70542(13) 0.093(2) Uani 1 1 d DU
H44P H 0.5208 0.0617 0.6874 0.139 Uiso 1 1 calc R
H44Q H 0.5608 0.1301 0.7000 0.139 Uiso 1 1 calc R
H44R H 0.5042 0.1530 0.6954 0.139 Uiso 1 1 calc R
C993 C 0.03131(13) 1.0512(2) 0.57900(14) 0.0501(8) Uani 1 1 d U
H99A H 0.0603 1.0771 0.5710 0.060 Uiso 1 1 calc R
C994 C 0.00043(13) 1.0911(2) 0.60714(14) 0.0484(8) Uani 1 1 d U
H99B H 0.0082 1.1441 0.6180 0.058 Uiso 1 1 calc R
C995 C -0.04192(13) 1.0538(2) 0.61959(13) 0.0464(8) Uani 1 1 d U
H99C H -0.0629 1.0808 0.6394 0.056 Uiso 1 1 calc R
C996 C -0.05331(12) 0.9771(2) 0.60286(13) 0.0458(8) Uani 1 1 d U
H99D H -0.0823 0.9512 0.6109 0.055 Uiso 1 1 calc R
C997 C -0.02230(13) 0.93836(19) 0.57444(13) 0.0463(8) Uani 1 1 d U
H99E H -0.0306 0.8859 0.5629 0.056 Uiso 1 1 calc R
C998 C 0.02065(13) 0.9738(2) 0.56226(14) 0.0489(8) Uani 1 1 d U
C999 C 0.05459(17) 0.9294(2) 0.53230(18) 0.0695(13) Uani 1 1 d U
H99F H 0.0627 0.9640 0.5062 0.104 Uiso 1 1 calc R
H99G H 0.0387 0.8800 0.5199 0.104 Uiso 1 1 calc R
H99H H 0.0844 0.9151 0.5514 0.104 Uiso 1 1 calc R

loop_
_atom_site_aniso_label
_atom_site_aniso_U_11
_atom_site_aniso_U_22
_atom_site_aniso_U_33
_atom_site_aniso_U_23
_atom_site_aniso_U_13
_atom_site_aniso_U_12
S101 0.0334(3) 0.0322(3) 0.0174(3) 0.0027(2) -0.0013(2) -0.0037(3)
S102 0.0275(3) 0.0354(4) 0.0280(3) 0.0064(3) -0.0087(3) 0.0000(3)
S103 0.0264(3) 0.0266(3) 0.0184(3) -0.0013(2) 0.0000(2) 0.0033(2)
S104 0.0220(3) 0.0276(3) 0.0202(3) 0.0014(2) -0.0024(2) 0.0038(2)
S201 0.0248(3) 0.0261(3) 0.0241(3) -0.0019(2) 0.0060(2) -0.0031(2)
S202 0.0186(3) 0.0271(3) 0.0298(3) -0.0015(2) 0.0017(2) -0.0019(2)
S203 0.0178(3) 0.0318(3) 0.0256(3) 0.0003(2) 0.0025(2) 0.0013(2)
S204 0.0184(3) 0.0393(4) 0.0252(3) -0.0099(3) 0.0006(2) -0.0004(2)
S302 0.0270(3) 0.0341(3) 0.0157(3) 0.0002(2) -0.0019(2) -0.0042(3)
S303 0.0334(3) 0.0294(3) 0.0138(2) -0.0018(2) 0.0006(2) -0.0008(3)
S402 0.0169(3) 0.0250(3) 0.0292(3) -0.0008(2) 0.0004(2) 0.0036(2)
S403 0.0212(3) 0.0230(3) 0.0248(3) -0.0024(2) 0.0011(2) 0.0032(2)
C101 0.0193(10) 0.0185(10) 0.0193(10) 0.0047(8) 0.0018(8) -0.0012(8)
C102 0.0154(10) 0.0203(11) 0.0193(10) 0.0048(8) 0.0017(8) 0.0003(8)
C103 0.0152(10) 0.0175(10) 0.0194(10) 0.0034(8) 0.0017(8) -0.0008(8)
C104 0.0156(10) 0.0166(10) 0.0197(10) 0.0018(8) 0.0014(8) 0.0001(8)
C105 0.0182(10) 0.0174(10) 0.0183(10) 0.0026(8) 0.0015(8) 0.0003(8)
C106 0.0187(10) 0.0186(11) 0.0200(10) 0.0045(8) 0.0020(8) 0.0005(8)
C107 0.0222(11) 0.0225(11) 0.0184(10) 0.0058(9) 0.0007(8) -0.0020(9)
C108 0.0211(11) 0.0269(12) 0.0183(10) 0.0073(9) -0.0023(8) -0.0015(9)
C109 0.0193(11) 0.0243(12) 0.0240(11) 0.0085(9) 0.0008(9) 0.0006(9)
C110 0.0177(10) 0.0202(11) 0.0222(11) 0.0070(8) 0.0024(8) 0.0017(8)
C111 0.0193(11) 0.0237(11) 0.0230(11) 0.0051(9) 0.0047(9) 0.0034(9)
C112 0.0168(10) 0.0211(11) 0.0254(11) 0.0049(9) 0.0057(9) 0.0017(8)
C113 0.0153(10) 0.0205(11) 0.0215(10) 0.0021(8) 0.0028(8) -0.0006(8)
C114 0.0183(10) 0.0200(11) 0.0206(10) -0.0002(8) 0.0019(8) -0.0003(8)
C115 0.0191(10) 0.0192(11) 0.0185(10) 0.0001(8) 0.0009(8) -0.0014(8)
C116 0.0159(10) 0.0183(10) 0.0191(10) 0.0011(8) 0.0008(8) -0.0005(8)
C117 0.0163(10) 0.0218(11) 0.0182(10) 0.0025(8) -0.0008(8) -0.0006(8)
C118 0.0165(10) 0.0199(11) 0.0222(11) 0.0029(9) -0.0007(8) 0.0013(8)
C119 0.0187(10) 0.0176(10) 0.0211(10) 0.0011(8) 0.0028(8) 0.0008(8)
C120 0.0214(11) 0.0182(11) 0.0231(11) 0.0033(9) 0.0055(9) 0.0033(9)
C121 0.0257(11) 0.0194(11) 0.0214(11) 0.0037(9) 0.0051(9) 0.0030(9)
C122 0.0244(11) 0.0211(11) 0.0183(10) 0.0046(8) 0.0025(8) 0.0025(9)
C123 0.0279(12) 0.0235(11) 0.0155(10) 0.0043(9) 0.0036(9) 0.0013(9)
C124 0.0276(12) 0.0240(12) 0.0155(10) 0.0067(9) -0.0012(9) -0.0026(9)
C125 0.0255(13) 0.0380(15) 0.0363(15) 0.0140(12) -0.0052(11) 0.0042(11)
C126 0.0224(12) 0.0308(13) 0.0297(13) 0.0088(10) 0.0004(10) 0.0047(10)
C127 0.0239(12) 0.0287(13) 0.0285(12) 0.0079(10) 0.0057(10) 0.0078(10)
C128 0.0306(13) 0.0268(13) 0.0369(14) 0.0096(11) 0.0094(11) 0.0116(11)
C129 0.0310(13) 0.0218(12) 0.0382(14) -0.0002(11) 0.0094(11) 0.0046(10)
C130 0.0231(12) 0.0236(12) 0.0299(13) -0.0002(10) 0.0054(10) 0.0018(9)
C131 0.0225(11) 0.0230(11) 0.0235(11) -0.0010(9) 0.0036(9) 0.0010(9)
C132 0.0282(12) 0.0247(12) 0.0234(11) -0.0038(9) 0.0041(10) -0.0004(10)
C133 0.0231(12) 0.0257(12) 0.0268(12) 0.0016(10) -0.0015(9) 0.0049(9)
C134 0.0193(11) 0.0235(12) 0.0257(12) 0.0015(9) -0.0007(9) 0.0047(9)
C135 0.0225(11) 0.0233(12) 0.0291(12) 0.0044(10) 0.0055(9) 0.0032(9)
C136 0.0248(12) 0.0295(13) 0.0360(14) 0.0042(11) 0.0097(10) 0.0061(10)
C137 0.0340(14) 0.0328(14) 0.0294(13) 0.0042(11) 0.0147(11) 0.0081(11)
C138 0.0334(13) 0.0257(12) 0.0214(11) 0.0038(9) 0.0067(10) 0.0048(10)
C139 0.0345(13) 0.0248(12) 0.0204(11) 0.0020(9) 0.0024(10) 0.0018(10)
C140 0.0427(15) 0.0276(13) 0.0184(11) 0.0012(9) 0.0045(10) -0.0008(11)
C141 0.0270(14) 0.056(2) 0.057(2) 0.0189(17) -0.0135(14) 0.0029(14)
C142 0.045(2) 0.064(2) 0.073(3) -0.009(2) -0.0331(19) 0.0077(18)
C143 0.048(2) 0.069(3) 0.104(4) -0.013(3) -0.046(2) 0.011(2)
C144 0.053(2) 0.071(3) 0.102(4) 0.002(3) -0.038(2) 0.016(2)
C145 0.0369(15) 0.0340(14) 0.0218(12) -0.0050(10) 0.0066(10) 0.0025(11)
C146 0.0301(13) 0.0358(14) 0.0208(11) -0.0010(10) 0.0024(10) 0.0011(11)
C147 0.0307(14) 0.0537(19) 0.0321(15) 0.0032(13) -0.0006(12) -0.0016(13)
C148 0.062(2) 0.081(3) 0.052(2) 0.009(2) 0.0056(19) -0.035(2)
C149 0.0293(13) 0.0364(15) 0.0280(13) 0.0024(11) -0.0066(10) 0.0107(11)
C150 0.0453(17) 0.0362(15) 0.0314(14) 0.0035(12) -0.0029(12) 0.0122(13)
C151 0.065(2) 0.0364(17) 0.053(2) 0.0058(15) -0.0114(17) 0.0015(16)
C152 0.055(2) 0.056(2) 0.100(4) 0.008(2) 0.003(2) -0.0069(19)
C153 0.0531(18) 0.0324(14) 0.0207(12) -0.0012(10) 0.0029(12) -0.0030(13)
C154 0.158(5) 0.047(2) 0.0260(16) 0.0043(15) -0.011(2) -0.007(3)
C155 0.155(6) 0.217(7) 0.036(2) 0.031(3) -0.019(3) -0.083(6)
C156 0.139(6) 0.148(6) 0.087(4) 0.013(4) -0.011(4) 0.033(5)
C201 0.0201(10) 0.0156(10) 0.0186(10) -0.0007(8) 0.0009(8) -0.0004(8)
C202 0.0189(10) 0.0166(10) 0.0171(10) 0.0004(8) -0.0006(8) 0.0003(8)
C203 0.0191(10) 0.0166(10) 0.0167(10) -0.0019(8) -0.0013(8) 0.0013(8)
C204 0.0176(10) 0.0175(10) 0.0178(10) -0.0027(8) -0.0006(8) 0.0018(8)
C205 0.0187(10) 0.0184(10) 0.0173(10) -0.0028(8) -0.0009(8) 0.0013(8)
C206 0.0205(10) 0.0166(10) 0.0183(10) -0.0027(8) 0.0004(8) -0.0013(8)
C207 0.0202(10) 0.0167(10) 0.0207(10) -0.0017(8) 0.0013(8) -0.0022(8)
C208 0.0166(10) 0.0209(11) 0.0239(11) -0.0003(9) 0.0009(8) -0.0002(8)
C209 0.0188(10) 0.0186(11) 0.0220(11) 0.0011(8) -0.0017(8) -0.0032(8)
C210 0.0200(10) 0.0176(10) 0.0186(10) -0.0003(8) -0.0002(8) -0.0011(8)
C211 0.0218(11) 0.0196(11) 0.0190(10) 0.0006(8) -0.0030(8) 0.0000(8)
C212 0.0226(11) 0.0209(11) 0.0184(10) -0.0021(8) -0.0027(8) 0.0025(9)
C213 0.0181(10) 0.0214(11) 0.0184(10) -0.0014(8) 0.0001(8) 0.0035(8)
C214 0.0178(10) 0.0240(11) 0.0200(10) -0.0021(9) 0.0011(8) 0.0052(9)
C215 0.0161(10) 0.0225(11) 0.0213(10) -0.0006(9) 0.0022(8) 0.0032(8)
C216 0.0169(10) 0.0207(11) 0.0209(10) -0.0043(9) 0.0006(8) 0.0029(8)
C217 0.0158(10) 0.0241(12) 0.0247(11) -0.0074(9) -0.0002(8) 0.0026(9)
C218 0.0191(10) 0.0266(12) 0.0205(11) -0.0072(9) -0.0026(8) 0.0035(9)
C219 0.0211(11) 0.0231(11) 0.0190(10) -0.0047(9) -0.0010(8) 0.0014(9)
C220 0.0272(12) 0.0216(11) 0.0184(10) -0.0037(9) -0.0047(9) 0.0011(9)
C221 0.0291(12) 0.0231(12) 0.0185(11) -0.0025(9) -0.0018(9) 0.0001(10)
C222 0.0238(11) 0.0192(11) 0.0188(10) -0.0017(8) 0.0013(8) -0.0022(9)
C223 0.0256(11) 0.0183(11) 0.0201(10) -0.0026(8) 0.0029(9) -0.0045(9)
C224 0.0223(11) 0.0184(11) 0.0219(11) -0.0001(9) 0.0044(9) -0.0030(9)
C225 0.0210(11) 0.0247(12) 0.0321(13) 0.0015(10) -0.0032(10) -0.0038(9)
C226 0.0201(11) 0.0236(12) 0.0232(11) 0.0009(9) -0.0019(9) -0.0017(9)
C227 0.0241(12) 0.0264(12) 0.0210(11) -0.0012(9) -0.0052(9) -0.0022(9)
C228 0.0331(13) 0.0278(13) 0.0217(11) -0.0054(10) -0.0067(10) -0.0002(10)
C229 0.0325(13) 0.0312(13) 0.0181(11) -0.0059(10) -0.0027(10) 0.0064(11)
C230 0.0242(12) 0.0316(13) 0.0200(11) -0.0031(10) -0.0007(9) 0.0057(10)
C231 0.0184(11) 0.0315(13) 0.0237(11) 0.0031(10) 0.0027(9) 0.0037(9)
C232 0.0233(12) 0.0384(15) 0.0222(12) 0.0030(10) 0.0034(9) 0.0052(10)
C233 0.0184(11) 0.0425(15) 0.0227(12) -0.0119(11) -0.0016(9) 0.0005(10)
C234 0.0162(10) 0.0329(13) 0.0303(13) -0.0132(10) 0.0036(9) -0.0021(9)
C235 0.0314(13) 0.0283(13) 0.0234(12) -0.0042(10) -0.0078(10) 0.0011(10)
C236 0.0442(16) 0.0352(15) 0.0219(12) -0.0009(11) -0.0123(11) 0.0045(12)
C237 0.0490(17) 0.0419(16) 0.0187(12) 0.0035(11) -0.0038(11) 0.0010(13)
C238 0.0377(15) 0.0342(14) 0.0206(12) 0.0018(10) 0.0001(10) -0.0002(12)
C239 0.0265(12) 0.0237(12) 0.0218(11) -0.0045(9) 0.0053(9) -0.0068(9)
C240 0.0316(13) 0.0244(12) 0.0226(11) -0.0045(9) 0.0073(10) -0.0094(10)
C241 0.0218(12) 0.0364(15) 0.0451(16) 0.0006(13) -0.0081(11) 0.0018(11)
C242 0.0247(14) 0.062(2) 0.069(2) -0.0067(19) 0.0001(15) -0.0080(14)
C243 0.0265(17) 0.080(3) 0.112(4) -0.032(3) -0.007(2) -0.0060(18)
C244 0.067(3) 0.101(4) 0.115(4) 0.030(3) 0.028(3) 0.030(3)
C245 0.0295(14) 0.061(2) 0.0310(14) 0.0130(14) 0.0051(11) -0.0032(13)
C246 0.075(3) 0.054(2) 0.0349(17) 0.0038(15) 0.0145(17) -0.0049(19)
C247 0.093(3) 0.049(2) 0.055(2) 0.0058(18) 0.020(2) -0.001(2)
C248 0.108(4) 0.063(3) 0.046(2) 0.0073(19) 0.027(2) 0.015(3)
C249 0.0207(12) 0.065(2) 0.0311(14) -0.0158(14) -0.0006(11) -0.0048(13)
C250 0.047(2) 0.073(3) 0.055(2) -0.0202(19) 0.0017(17) -0.0136(18)
C251 0.067(3) 0.049(2) 0.071(3) -0.0180(19) 0.018(2) -0.0143(18)
C252 0.106(4) 0.075(3) 0.072(3) -0.013(2) 0.003(3) -0.042(3)
C253 0.0379(15) 0.0342(14) 0.0257(12) -0.0055(11) 0.0138(11) -0.0083(12)
C254 0.074(3) 0.086(3) 0.066(3) -0.039(2) 0.040(2) -0.039(2)
C255 0.070(3) 0.067(3) 0.054(2) 0.0100(19) -0.0137(19) -0.028(2)
C256 0.048(2) 0.077(3) 0.101(3) -0.014(3) -0.016(2) 0.005(2)
C302 0.0252(11) 0.0155(10) 0.0145(9) -0.0004(8) 0.0025(8) -0.0008(8)
C303 0.0256(11) 0.0161(10) 0.0143(9) -0.0005(8) 0.0020(8) -0.0014(8)
C304 0.0245(11) 0.0170(10) 0.0136(9) -0.0012(8) 0.0020(8) -0.0017(8)
C308 0.0267(12) 0.0217(11) 0.0145(10) -0.0014(8) -0.0027(8) -0.0038(9)
C309 0.0237(11) 0.0189(11) 0.0181(10) -0.0017(8) -0.0007(8) -0.0028(9)
C310 0.0237(11) 0.0171(10) 0.0159(10) -0.0006(8) 0.0021(8) -0.0008(8)
C311 0.0258(11) 0.0173(10) 0.0189(10) -0.0007(8) 0.0039(9) 0.0016(9)
C312 0.0270(11) 0.0172(10) 0.0179(10) 0.0001(8) 0.0048(9) 0.0041(9)
C313 0.0256(11) 0.0179(10) 0.0161(10) 0.0006(8) 0.0032(8) 0.0029(9)
C314 0.0316(12) 0.0187(11) 0.0141(10) 0.0007(8) 0.0024(9) 0.0012(9)
C315 0.0294(12) 0.0207(11) 0.0130(9) -0.0002(8) -0.0001(8) -0.0016(9)
C316 0.0268(11) 0.0194(11) 0.0143(10) 0.0003(8) 0.0021(8) -0.0043(9)
C325 0.0278(12) 0.0252(12) 0.0208(11) 0.0003(9) -0.0018(9) -0.0032(10)
C326 0.0266(12) 0.0236(12) 0.0212(11) -0.0020(9) -0.0003(9) -0.0016(9)
C327 0.0262(12) 0.0233(12) 0.0261(12) -0.0007(10) 0.0030(10) -0.0002(10)
C328 0.0253(12) 0.0283(13) 0.0335(14) 0.0014(11) 0.0063(10) -0.0007(10)
C329 0.0279(12) 0.0309(13) 0.0273(12) 0.0038(10) 0.0115(10) 0.0041(10)
C330 0.0279(12) 0.0271(12) 0.0210(11) 0.0015(9) 0.0067(9) 0.0061(10)
C331 0.0348(13) 0.0242(12) 0.0160(10) 0.0003(9) 0.0041(9) 0.0075(10)
C332 0.0356(14) 0.0248(12) 0.0178(11) -0.0008(9) 0.0043(10) 0.0048(10)
C341 0.0308(13) 0.0361(15) 0.0236(12) -0.0016(11) -0.0049(10) 0.0020(11)
C342 0.0295(14) 0.0434(16) 0.0276(13) 0.0054(12) -0.0031(11) -0.0048(12)
C343 0.0276(14) 0.063(2) 0.0317(15) 0.0066(14) -0.0057(11) -0.0071(14)
C344 0.0377(18) 0.078(3) 0.048(2) 0.0079(19) -0.0057(15) -0.0207(18)
C345 0.0488(17) 0.0318(14) 0.0156(11) -0.0029(10) 0.0022(11) 0.0100(12)
C346 0.0387(15) 0.0479(17) 0.0230(13) -0.0043(12) 0.0035(11) 0.0154(13)
C347 0.0334(14) 0.0447(17) 0.0291(14) -0.0026(12) 0.0024(11) 0.0039(13)
C348 0.046(2) 0.067(2) 0.048(2) 0.0052(17) 0.0094(16) -0.0017(18)
C402 0.0150(10) 0.0164(10) 0.0188(10) 0.0018(8) -0.0002(8) -0.0012(8)
C403 0.0152(9) 0.0171(10) 0.0180(10) 0.0027(8) 0.0004(8) -0.0021(8)
C404 0.0151(10) 0.0177(10) 0.0182(10) 0.0027(8) 0.0006(8) -0.0011(8)
C408 0.0179(10) 0.0192(11) 0.0236(11) 0.0027(9) 0.0014(8) 0.0022(8)
C409 0.0162(10) 0.0177(10) 0.0238(11) 0.0028(8) -0.0027(8) 0.0000(8)
C410 0.0175(10) 0.0158(10) 0.0227(11) 0.0014(8) -0.0029(8) -0.0011(8)
C411 0.0179(10) 0.0178(10) 0.0210(10) 0.0011(8) -0.0035(8) -0.0021(8)
C412 0.0171(10) 0.0196(11) 0.0199(10) 0.0014(8) -0.0011(8) -0.0041(8)
C413 0.0156(10) 0.0186(10) 0.0203(10) 0.0024(8) 0.0005(8) -0.0029(8)
C414 0.0186(10) 0.0201(11) 0.0182(10) 0.0007(8) 0.0020(8) -0.0026(8)
C415 0.0191(10) 0.0182(10) 0.0191(10) 0.0011(8) 0.0031(8) 0.0014(8)
C416 0.0170(10) 0.0193(10) 0.0190(10) 0.0026(8) -0.0007(8) -0.0003(8)
C425 0.0150(10) 0.0244(12) 0.0329(13) 0.0027(10) -0.0018(9) -0.0001(9)
C426 0.0161(10) 0.0220(11) 0.0313(13) 0.0014(9) -0.0029(9) -0.0009(9)
C427 0.0201(11) 0.0247(12) 0.0282(12) 0.0009(10) -0.0058(9) 0.0002(9)
C428 0.0255(12) 0.0297(13) 0.0258(12) 0.0037(10) -0.0079(10) -0.0018(10)
C429 0.0301(13) 0.0286(13) 0.0217(11) -0.0009(10) -0.0063(10) -0.0047(10)
C430 0.0252(12) 0.0230(12) 0.0234(11) -0.0011(9) -0.0018(9) -0.0029(9)
C431 0.0196(11) 0.0216(11) 0.0240(11) -0.0009(9) 0.0025(9) -0.0040(9)
C432 0.0228(11) 0.0236(11) 0.0223(11) -0.0017(9) 0.0041(9) -0.0024(9)
C441 0.0153(10) 0.0318(13) 0.0384(14) 0.0006(11) -0.0009(10) 0.0028(10)
C442 0.0230(13) 0.0346(16) 0.076(2) 0.0131(15) -0.0061(14) 0.0018(12)
C443 0.0223(13) 0.0333(16) 0.085(3) 0.0009(16) -0.0076(15) 0.0075(12)
C444 0.0234(14) 0.0467(19) 0.064(2) -0.0009(16) -0.0078(14) 0.0039(13)
C445 0.0245(12) 0.0273(13) 0.0324(13) -0.0080(10) 0.0066(10) -0.0014(10)
C446 0.0395(16) 0.0417(16) 0.0289(13) -0.0125(12) -0.0062(12) 0.0152(13)
C447 0.0421(18) 0.064(2) 0.0504(19) -0.0357(17) -0.0192(15) 0.0257(16)
C448 0.128(4) 0.103(4) 0.041(2) -0.035(2) -0.035(2) 0.082(3)
C993 0.0435(18) 0.0335(16) 0.073(2) 0.0116(16) 0.0026(17) -0.0054(14)
C994 0.0490(19) 0.0307(16) 0.064(2) 0.0055(15) -0.0063(16) -0.0034(14)
C995 0.0414(17) 0.0436(18) 0.053(2) 0.0099(15) -0.0033(15) 0.0072(14)
C996 0.0375(17) 0.0384(17) 0.060(2) 0.0137(15) -0.0043(15) -0.0016(13)
C997 0.0459(18) 0.0259(15) 0.066(2) 0.0112(14) 0.0014(16) -0.0046(13)
C998 0.0481(19) 0.0303(16) 0.069(2) 0.0130(15) 0.0066(17) 0.0002(14)
C999 0.074(3) 0.038(2) 0.101(4) 0.009(2) 0.036(3) 0.0056(19)

loop_
_atom_type_symbol
_atom_type_description
_atom_type_scat_dispersion_real
_atom_type_scat_dispersion_imag
_atom_type_scat_source
C C 0.0033 0.0016 'International Tables Vol C Tables 4.2.6.8 and 6.1.1.4'
H H 0.0000 0.0000 'International Tables Vol C Tables 4.2.6.8 and 6.1.1.4'
S S 0.1246 0.1234 'International Tables Vol C Tables 4.2.6.8 and 6.1.1.4'

loop_
_geom_angle_atom_site_label_1
_geom_angle_atom_site_label_2
_geom_angle_atom_site_label_3
_geom_angle
_geom_angle_site_symmetry_1
_geom_angle_site_symmetry_3
C124 S101 C140 92.00(13) . .
C125 S102 C108 92.12(13) . .
C115 S103 C132 92.28(12) . .
C117 S104 C133 92.19(12) . .
C240 S201 C224 91.99(12) . .
C225 S202 C208 91.94(12) . .
C232 S203 C215 92.01(12) . .
C233 S204 C217 91.99(12) . .
C325 S302 C308 92.12(12) . .
C332 S303 C315 91.94(12) . .
C425 S402 C408 91.65(12) . .
C432 S403 C415 92.09(11) . .
C107 C101 C102 120.6(2) . .
C107 C101 C106 120.1(2) . .
C102 C101 C106 119.3(2) . .
C110 C102 C101 120.7(2) . .
C110 C102 C103 119.8(2) . .
C101 C102 C103 119.5(2) . .
C113 C103 C104 120.1(2) . .
C113 C103 C102 119.9(2) . .
C104 C103 C102 120.0(2) . .
C116 C104 C105 120.7(2) . .
C116 C104 C103 120.4(2) . .
C105 C104 C103 118.9(2) . .
C119 C105 C104 120.3(2) . .
C119 C105 C106 119.5(2) . .
C104 C105 C106 120.1(2) . .
C122 C106 C101 120.9(2) . .
C122 C106 C105 119.8(2) . .
C101 C106 C105 119.1(2) . .
C101 C107 C108 117.2(2) . .
C101 C107 C124 117.4(2) . .
C108 C107 C124 125.3(2) . .
C109 C108 C107 122.5(2) . .
C109 C108 S102 111.37(18) . .
C107 C108 S102 126.1(2) . .
C108 C109 C110 119.7(2) . .
C108 C109 C126 111.1(2) . .
C110 C109 C126 129.1(2) . .
C102 C110 C109 117.8(2) . .
C102 C110 C111 118.0(2) . .
C109 C110 C111 124.2(2) . .
C127 C111 C112 117.8(2) . .
C127 C111 C110 122.7(2) . .
C112 C111 C110 119.1(2) . .
C130 C112 C111 119.1(2) . .
C130 C112 C113 121.2(2) . .
C111 C112 C113 119.3(2) . .
C103 C113 C114 118.4(2) . .
C103 C113 C112 117.7(2) . .
C114 C113 C112 123.8(2) . .
C115 C114 C113 119.4(2) . .
C115 C114 C131 111.5(2) . .
C113 C114 C131 128.9(2) . .
C114 C115 C116 122.2(2) . .
C114 C115 S103 111.25(17) . .
C116 C115 S103 126.57(18) . .
C104 C116 C117 117.3(2) . .
C104 C116 C115 117.5(2) . .
C117 C116 C115 125.1(2) . .
C118 C117 C116 122.1(2) . .
C118 C117 S104 111.17(17) . .
C116 C117 S104 126.70(18) . .
C117 C118 C119 119.9(2) . .
C117 C118 C134 111.4(2) . .
C119 C118 C134 128.3(2) . .
C105 C119 C118 118.1(2) . .
C105 C119 C120 118.6(2) . .
C118 C119 C120 123.4(2) . .
C135 C120 C121 119.2(2) . .
C135 C120 C119 121.3(2) . .
C121 C120 C119 119.3(2) . .
C120 C121 C138 118.0(2) . .
C120 C121 C122 119.3(2) . .
C138 C121 C122 122.4(2) . .
C106 C122 C123 117.7(2) . .
C106 C122 C121 118.2(2) . .
C123 C122 C121 124.1(2) . .
C124 C123 C122 119.7(2) . .
C124 C123 C139 110.7(2) . .
C122 C123 C139 129.4(2) . .
C123 C124 C107 122.5(2) . .
C123 C124 S101 111.45(19) . .
C107 C124 S101 126.01(19) . .
C126 C125 C141 125.7(3) . .
C126 C125 S102 112.0(2) . .
C141 C125 S102 122.2(2) . .
C125 C126 C109 113.5(3) . .
C128 C127 C111 121.8(2) . .
C127 C128 C129 120.1(2) . .
C130 C129 C128 120.0(3) . .
C129 C130 C112 121.1(2) . .
C132 C131 C114 113.5(2) . .
C131 C132 C145 127.6(2) . .
C131 C132 S103 111.41(18) . .
C145 C132 S103 121.0(2) . .
C134 C133 C149 128.3(2) . .
C134 C133 S104 111.54(18) . .
C149 C133 S104 120.1(2) . .
C133 C134 C118 113.7(2) . .
C136 C135 C120 121.3(2) . .
C135 C136 C137 119.7(2) . .
C138 C137 C136 120.6(2) . .
C137 C138 C121 121.2(2) . .
C140 C139 C123 114.0(2) . .
C139 C140 C153 127.8(3) . .
C139 C140 S101 111.8(2) . .
C153 C140 S101 120.3(2) . .
C142 C141 C125 115.9(3) . .
C141 C142 C143 112.9(4) . .
C144 C143 C142 115.3(4) . .
C132 C145 C146 114.1(2) . .
C147 C146 C145 113.3(2) . .
C148 C147 C146 113.2(3) . .
C133 C149 C150 113.2(2) . .
C151 C150 C149 114.4(3) . .
C150 C151 C152 112.3(3) . .
C140 C153 C154 114.4(3) . .
C153 C154 C155 109.9(3) . .
C156 C155 C154 95.5(6) . .
C207 C201 C202 120.1(2) . .
C207 C201 C206 120.4(2) . .
C202 C201 C206 119.5(2) . .
C210 C202 C201 120.7(2) . .
C210 C202 C203 119.7(2) . .
C201 C202 C203 119.5(2) . .
C213 C203 C204 120.3(2) . .
C213 C203 C202 119.9(2) . .
C204 C203 C202 119.6(2) . .
C216 C204 C203 120.1(2) . .
C216 C204 C205 120.3(2) . .
C203 C204 C205 119.5(2) . .
C219 C205 C204 120.5(2) . .
C219 C205 C206 120.5(2) . .
C204 C205 C206 118.94(19) . .
C222 C206 C201 120.6(2) . .
C222 C206 C205 119.4(2) . .
C201 C206 C205 119.9(2) . .
C201 C207 C208 117.6(2) . .
C201 C207 C224 117.3(2) . .
C208 C207 C224 125.0(2) . .
C209 C208 C207 122.3(2) . .
C209 C208 S202 111.49(17) . .
C207 C208 S202 126.24(18) . .
C208 C209 C210 119.6(2) . .
C208 C209 C226 111.0(2) . .
C210 C209 C226 129.2(2) . .
C202 C210 C209 118.3(2) . .
C202 C210 C211 117.6(2) . .
C209 C210 C211 124.1(2) . .
C212 C211 C227 118.4(2) . .
C212 C211 C210 119.6(2) . .
C227 C211 C210 121.7(2) . .
C211 C212 C230 119.1(2) . .
C211 C212 C213 119.2(2) . .
C230 C212 C213 121.4(2) . .
C203 C213 C214 118.3(2) . .
C203 C213 C212 117.8(2) . .
C214 C213 C212 123.9(2) . .
C215 C214 C213 119.3(2) . .
C215 C214 C231 111.6(2) . .
C213 C214 C231 128.8(2) . .
C214 C215 C216 122.2(2) . .
C214 C215 S203 111.12(18) . .
C216 C215 S203 126.56(18) . .
C204 C216 C215 117.6(2) . .
C204 C216 C217 117.4(2) . .
C215 C216 C217 124.9(2) . .
C218 C217 C216 122.6(2) . .
C218 C217 S204 112.20(17) . .
C216 C217 S204 125.23(19) . .
C217 C218 C219 119.4(2) . .
C217 C218 C234 111.0(2) . .
C219 C218 C234 129.3(2) . .
C205 C219 C218 118.4(2) . .
C205 C219 C220 118.0(2) . .
C218 C219 C220 123.5(2) . .
C221 C220 C235 118.4(2) . .
C221 C220 C219 119.5(2) . .
C235 C220 C219 121.8(2) . .
C220 C221 C238 118.7(2) . .
C220 C221 C222 119.7(2) . .
C238 C221 C222 121.3(2) . .
C206 C222 C223 118.1(2) . .
C206 C222 C221 118.0(2) . .
C223 C222 C221 123.8(2) . .
C224 C223 C222 119.7(2) . .
C224 C223 C239 111.2(2) . .
C222 C223 C239 129.0(2) . .
C223 C224 C207 122.4(2) . .
C223 C224 S201 111.63(18) . .
C207 C224 S201 125.95(18) . .
C226 C225 C241 128.4(3) . .
C226 C225 S202 112.33(19) . .
C241 C225 S202 119.2(2) . .
C225 C226 C209 113.2(2) . .
C228 C227 C211 121.3(2) . .
C227 C228 C229 120.0(2) . .
C230 C229 C228 120.2(2) . .
C229 C230 C212 120.8(2) . .
C232 C231 C214 112.6(2) . .
C231 C232 C245 127.0(2) . .
C231 C232 S203 112.72(19) . .
C245 C232 S203 120.1(2) . .
C234 C233 C249 127.3(2) . .
C234 C233 S204 113.51(19) . .
C249 C233 S204 119.2(2) . .
C233 C234 C218 111.3(2) . .
C236 C235 C220 121.3(3) . .
C235 C236 C237 120.0(3) . .
C238 C237 C236 119.9(3) . .
C237 C238 C221 121.6(3) . .
C240 C239 C223 112.7(2) . .
C239 C240 C253 126.6(2) . .
C239 C240 S201 112.42(18) . .
C253 C240 S201 121.0(2) . .
C225 C241 C242 114.1(2) . .
C241 C242 C243 113.3(3) . .
C244 C243 C242 111.4(4) . .
C232 C245 C246 109.5(2) . .
C247 C246 C245 113.6(3) . .
C248 C247 C246 114.1(3) . .
C233 C249 C250 112.5(3) . .
C249 C250 C251 114.6(3) . .
C252 C251 C250 114.9(4) . .
C254 C253 C240 115.0(2) . .
C253 C254 C255 114.5(3) . .
C256 C255 C254 103.0(4) . .
C310 C302 C303 119.7(2) . .
C310 C302 C304 120.8(2) . 3_566
C303 C302 C304 119.5(2) . 3_566
C313 C303 C304 120.5(2) . .
C313 C303 C302 119.8(2) . .
C304 C303 C302 119.7(2) . .
C316 C304 C303 119.9(2) . .
C316 C304 C302 119.3(2) . 3_566
C303 C304 C302 120.77(19) . 3_566
C309 C308 C316 123.0(2) . 3_566
C309 C308 S302 111.10(18) . .
C316 C308 S302 125.82(18) 3_566 .
C308 C309 C310 118.7(2) . .
C308 C309 C326 111.6(2) . .
C310 C309 C326 129.7(2) . .
C302 C310 C309 118.7(2) . .
C302 C310 C311 119.3(2) . .
C309 C310 C311 122.0(2) . .
C327 C311 C312 118.4(2) . .
C327 C311 C310 122.2(2) . .
C312 C311 C310 119.1(2) . .
C330 C312 C311 117.8(2) . .
C330 C312 C313 122.2(2) . .
C311 C312 C313 119.5(2) . .
C303 C313 C314 118.4(2) . .
C303 C313 C312 119.0(2) . .
C314 C313 C312 122.4(2) . .
C315 C314 C313 119.1(2) . .
C315 C314 C331 111.1(2) . .
C313 C314 C331 129.7(2) . .
C314 C315 C316 122.5(2) . .
C314 C315 S303 111.39(17) . .
C316 C315 S303 125.93(19) . .
C308 C316 C304 118.0(2) 3_566 .
C308 C316 C315 124.3(2) 3_566 .
C304 C316 C315 117.8(2) . .
C326 C325 C341 127.7(2) . .
C326 C325 S302 112.02(19) . .
C341 C325 S302 120.25(19) . .
C325 C326 C309 113.2(2) . .
C328 C327 C311 122.2(2) . .
C327 C328 C329 119.5(2) . .
C330 C329 C328 119.9(2) . .
C329 C330 C312 122.2(2) . .
C332 C331 C314 113.7(2) . .
C331 C332 C345 128.3(2) . .
C331 C332 S303 111.68(18) . .
C345 C332 S303 119.9(2) . .
C325 C341 C342 112.3(2) . .
C341 C342 C343 114.6(2) . .
C344 C343 C342 113.1(3) . .
C346 C345 C332 114.7(2) . .
C345 C346 C347 113.9(2) . .
C346 C347 C348 113.9(3) . .
C410 C402 C404 120.3(2) . 3_667
C410 C402 C403 119.6(2) . .
C404 C402 C403 120.05(19) 3_667 .
C413 C403 C404 120.6(2) . .
C413 C403 C402 120.0(2) . .
C404 C403 C402 119.4(2) . .
C416 C404 C402 119.7(2) . 3_667
C416 C404 C403 119.7(2) . .
C402 C404 C403 120.6(2) 3_667 .
C409 C408 C416 122.5(2) . 3_667
C409 C408 S402 111.34(17) . .
C416 C408 S402 125.99(18) 3_667 .
C408 C409 C410 119.1(2) . .
C408 C409 C426 111.2(2) . .
C410 C409 C426 129.7(2) . .
C402 C410 C409 118.6(2) . .
C402 C410 C411 119.1(2) . .
C409 C410 C411 122.1(2) . .
C427 C411 C412 118.0(2) . .
C427 C411 C410 121.8(2) . .
C412 C411 C410 119.8(2) . .
C430 C412 C411 118.5(2) . .
C430 C412 C413 122.1(2) . .
C411 C412 C413 119.1(2) . .
C403 C413 C414 118.4(2) . .
C403 C413 C412 119.0(2) . .
C414 C413 C412 122.5(2) . .
C415 C414 C413 119.3(2) . .
C415 C414 C431 111.0(2) . .
C413 C414 C431 129.6(2) . .
C414 C415 C416 122.3(2) . .
C414 C415 S403 111.37(17) . .
C416 C415 S403 126.20(18) . .
C415 C416 C404 118.0(2) . .
C415 C416 C408 124.2(2) . 3_667
C404 C416 C408 117.8(2) . 3_667
C426 C425 C441 127.3(2) . .
C426 C425 S402 111.90(18) . .
C441 C425 S402 120.8(2) . .
C425 C426 C409 113.7(2) . .
C428 C427 C411 122.0(2) . .
C427 C428 C429 120.0(2) . .
C430 C429 C428 119.7(2) . .
C429 C430 C412 121.8(2) . .
C432 C431 C414 114.0(2) . .
C431 C432 C445 127.3(2) . .
C431 C432 S403 111.52(18) . .
C445 C432 S403 121.11(19) . .
C425 C441 C442 113.0(2) . .
C441 C442 C443 113.2(3) . .
C444 C443 C442 113.9(3) . .
C432 C445 C446 113.6(2) . .
C445 C446 C447 113.6(3) . .
C448 C447 C446 112.8(4) . .
C994 C993 C998 121.1(3) . .
C993 C994 C995 120.2(3) . .
C996 C995 C994 119.4(4) . .
C997 C996 C995 119.6(3) . .
C996 C997 C998 121.9(3) . .
C997 C998 C993 117.7(4) . .
C997 C998 C999 120.9(3) . .
C993 C998 C999 121.4(3) . .

loop_
_geom_bond_atom_site_label_1
_geom_bond_atom_site_label_2
_geom_bond_distance
_geom_bond_site_symmetry_2
S101 C124 1.732(2) .
S101 C140 1.737(3) .
S102 C125 1.728(3) .
S102 C108 1.734(2) .
S103 C115 1.732(2) .
S103 C132 1.737(3) .
S104 C117 1.733(2) .
S104 C133 1.737(3) .
S201 C240 1.726(3) .
S201 C224 1.730(2) .
S202 C225 1.730(3) .
S202 C208 1.732(2) .
S203 C232 1.722(3) .
S203 C215 1.732(2) .
S204 C233 1.718(3) .
S204 C217 1.724(2) .
S302 C325 1.724(3) .
S302 C308 1.737(2) .
S303 C332 1.732(3) .
S303 C315 1.740(2) .
S402 C425 1.735(3) .
S402 C408 1.741(2) .
S403 C432 1.728(2) .
S403 C415 1.735(2) .
C101 C107 1.413(3) .
C101 C102 1.433(3) .
C101 C106 1.443(3) .
C102 C110 1.406(3) .
C102 C103 1.439(3) .
C103 C113 1.403(3) .
C103 C104 1.436(3) .
C104 C116 1.415(3) .
C104 C105 1.430(3) .
C105 C119 1.403(3) .
C105 C106 1.443(3) .
C106 C122 1.407(3) .
C107 C108 1.421(3) .
C107 C124 1.422(3) .
C108 C109 1.400(4) .
C109 C110 1.433(3) .
C109 C126 1.448(3) .
C110 C111 1.454(3) .
C111 C127 1.418(3) .
C111 C112 1.420(3) .
C112 C130 1.412(3) .
C112 C113 1.450(3) .
C113 C114 1.433(3) .
C114 C115 1.400(3) .
C114 C131 1.443(3) .
C115 C116 1.424(3) .
C116 C117 1.420(3) .
C117 C118 1.397(3) .
C118 C119 1.431(3) .
C118 C134 1.445(3) .
C119 C120 1.446(3) .
C120 C135 1.411(3) .
C120 C121 1.415(3) .
C121 C138 1.418(3) .
C121 C122 1.453(3) .
C122 C123 1.434(3) .
C123 C124 1.403(3) .
C123 C139 1.450(3) .
C125 C126 1.358(4) .
C125 C141 1.508(4) .
C127 C128 1.371(4) .
C128 C129 1.392(4) .
C129 C130 1.378(4) .
C131 C132 1.366(3) .
C132 C145 1.497(3) .
C133 C134 1.354(3) .
C133 C149 1.503(3) .
C135 C136 1.375(4) .
C136 C137 1.388(4) .
C137 C138 1.374(4) .
C139 C140 1.346(4) .
C140 C153 1.501(4) .
C141 C142 1.486(5) .
C142 C143 1.533(5) .
C143 C144 1.497(6) .
C145 C146 1.525(4) .
C146 C147 1.523(4) .
C147 C148 1.514(5) .
C149 C150 1.525(4) .
C150 C151 1.515(4) .
C151 C152 1.521(5) .
C153 C154 1.509(4) .
C154 C155 1.693(7) .
C155 C156 1.317(8) .
C201 C207 1.416(3) .
C201 C202 1.434(3) .
C201 C206 1.437(3) .
C202 C210 1.409(3) .
C202 C203 1.439(3) .
C203 C213 1.404(3) .
C203 C204 1.437(3) .
C204 C216 1.412(3) .
C204 C205 1.441(3) .
C205 C219 1.403(3) .
C205 C206 1.442(3) .
C206 C222 1.406(3) .
C207 C208 1.422(3) .
C207 C224 1.425(3) .
C208 C209 1.404(3) .
C209 C210 1.426(3) .
C209 C226 1.451(3) .
C210 C211 1.451(3) .
C211 C212 1.410(3) .
C211 C227 1.421(3) .
C212 C230 1.419(3) .
C212 C213 1.456(3) .
C213 C214 1.429(3) .
C214 C215 1.402(3) .
C214 C231 1.448(3) .
C215 C216 1.417(3) .
C216 C217 1.420(3) .
C217 C218 1.405(3) .
C218 C219 1.433(3) .
C218 C234 1.473(3) .
C219 C220 1.450(3) .
C220 C221 1.412(4) .
C220 C235 1.419(3) .
C221 C238 1.415(4) .
C221 C222 1.455(3) .
C222 C223 1.432(3) .
C223 C224 1.397(3) .
C223 C239 1.454(3) .
C225 C226 1.355(4) .
C225 C241 1.502(3) .
C227 C228 1.379(4) .
C228 C229 1.390(4) .
C229 C230 1.382(4) .
C231 C232 1.358(4) .
C232 C245 1.511(4) .
C233 C234 1.376(4) .
C233 C249 1.501(3) .
C235 C236 1.377(4) .
C236 C237 1.396(4) .
C237 C238 1.370(4) .
C239 C240 1.363(4) .
C240 C253 1.504(3) .
C241 C242 1.511(4) .
C242 C243 1.522(5) .
C243 C244 1.522(6) .
C245 C246 1.582(5) .
C246 C247 1.512(5) .
C247 C248 1.501(5) .
C249 C250 1.507(5) .
C250 C251 1.541(6) .
C251 C252 1.452(6) .
C253 C254 1.468(4) .
C254 C255 1.616(5) .
C255 C256 1.430(6) .
C302 C310 1.407(3) .
C302 C303 1.444(3) .
C302 C304 1.444(3) 3_566
C303 C313 1.411(3) .
C303 C304 1.437(3) .
C304 C316 1.417(3) .
C304 C302 1.444(3) 3_566
C308 C309 1.396(3) .
C308 C316 1.416(3) 3_566
C309 C310 1.437(3) .
C309 C326 1.443(3) .
C310 C311 1.447(3) .
C311 C327 1.411(3) .
C311 C312 1.426(3) .
C312 C330 1.417(3) .
C312 C313 1.447(3) .
C313 C314 1.435(3) .
C314 C315 1.393(3) .
C314 C331 1.448(3) .
C315 C316 1.418(3) .
C316 C308 1.416(3) 3_566
C325 C326 1.363(3) .
C325 C341 1.507(3) .
C327 C328 1.378(4) .
C328 C329 1.393(4) .
C329 C330 1.375(4) .
C331 C332 1.357(4) .
C332 C345 1.508(3) .
C341 C342 1.511(4) .
C342 C343 1.525(4) .
C343 C344 1.504(5) .
C345 C346 1.504(4) .
C346 C347 1.517(4) .
C347 C348 1.526(4) .
C402 C410 1.412(3) .
C402 C404 1.439(3) 3_667
C402 C403 1.444(3) .
C403 C413 1.410(3) .
C403 C404 1.439(3) .
C404 C416 1.418(3) .
C404 C402 1.439(3) 3_667
C408 C409 1.394(3) .
C408 C416 1.419(3) 3_667
C409 C410 1.429(3) .
C409 C426 1.443(3) .
C410 C411 1.447(3) .
C411 C427 1.419(3) .
C411 C412 1.419(3) .
C412 C430 1.414(3) .
C412 C413 1.455(3) .
C413 C414 1.433(3) .
C414 C415 1.398(3) .
C414 C431 1.439(3) .
C415 C416 1.417(3) .
C416 C408 1.419(3) 3_667
C425 C426 1.353(4) .
C425 C441 1.502(3) .
C427 C428 1.374(4) .
C428 C429 1.389(4) .
C429 C430 1.381(3) .
C431 C432 1.359(3) .
C432 C445 1.500(3) .
C441 C442 1.518(4) .
C442 C443 1.531(4) .
C443 C444 1.489(4) .
C445 C446 1.512(4) .
C446 C447 1.526(4) .
C447 C448 1.505(5) .
C993 C994 1.382(5) .
C993 C998 1.390(5) .
C994 C995 1.390(5) .
C995 C996 1.384(5) .
C996 C997 1.380(5) .
C997 C998 1.389(5) .
C998 C999 1.506(5) .
